data_4322570
loop_
_publ_author_name
'Fu Qiang Huang'
'James A. Ibers'

_publ_section_title
;
 Syntheses, Structures, and Theoretical Study of LaCuSTe and SmCuSTe
;
_journal_name_full 'Inorganic Chemistry'
_journal_page_first 5978
_journal_page_last 5983
_journal_paper_doi 10.1021/ic990835e
_journal_volume 38
_journal_year 1999
_chemical_formula_sum 'Cu2 S2 Sm2 Te2'
_chemical_formula_weight 747.10
_chemical_name_systematic
; 
 ? 
;
_space_group_IT_number 61
_symmetry_cell_setting orthorhombic
_symmetry_space_group_name_Hall '-P 2ac 2ab'
_symmetry_space_group_name_H-M 'P b c a'
_atom_sites_solution_hydrogens geom
_atom_sites_solution_primary direct
_atom_sites_solution_secondary difmap
_audit_creation_method SHELXL-97
_cell_angle_alpha 90.00
_cell_angle_beta 90.00
_cell_angle_gamma 90.00
_cell_formula_units_Z 4
_cell_length_a 7.5195(8)
_cell_length_b 12.6370(14)
_cell_length_c 7.5287(8)
_cell_measurement_temperature 153(2)
_cell_volume 715.41(13)
_computing_structure_refinement 'SHELXL-97 (Sheldrick, 1997)'
_computing_structure_solution 'SHELXS-97 (Sheldrick, 1990)'
_diffrn_ambient_temperature 153(2)
_diffrn_measured_fraction_theta_full 0.965
_diffrn_measured_fraction_theta_max 0.965
_diffrn_radiation_monochromator graphite
_diffrn_radiation_source 'fine-focus sealed tube'
_diffrn_radiation_type MoK\a
_diffrn_radiation_wavelength 0.71073
_diffrn_reflns_av_R_equivalents 0.0267
_diffrn_reflns_av_sigmaI/netI 0.0125
_diffrn_reflns_limit_h_max 9
_diffrn_reflns_limit_h_min -9
_diffrn_reflns_limit_k_max 16
_diffrn_reflns_limit_k_min -16
_diffrn_reflns_limit_l_max 9
_diffrn_reflns_limit_l_min -9
_diffrn_reflns_number 5696
_diffrn_reflns_theta_full 28.33
_diffrn_reflns_theta_max 28.33
_diffrn_reflns_theta_min 3.22
_exptl_absorpt_coefficient_mu 30.497
_exptl_crystal_density_diffrn 6.936
_exptl_crystal_density_method 'not measured'
_exptl_crystal_F_000 1272
_refine_diff_density_max 1.765
_refine_diff_density_min -1.841
_refine_diff_density_rms 0.416
_refine_ls_extinction_coef 0.00239(19)
_refine_ls_extinction_expression Fc^*^=kFc[1+0.001xFc^2^\l^3^/sin(2\q)]^-1/4^
_refine_ls_extinction_method SHELXL
_refine_ls_goodness_of_fit_ref 1.425
_refine_ls_hydrogen_treatment mixed
_refine_ls_matrix_type full
_refine_ls_number_parameters 38
_refine_ls_number_reflns 859
_refine_ls_number_restraints 0
_refine_ls_restrained_S_all 1.425
_refine_ls_R_factor_all 0.0233
_refine_ls_R_factor_gt 0.0230
_refine_ls_shift/su_max 0.000
_refine_ls_shift/su_mean 0.000
_refine_ls_structure_factor_coef Fsqd
_refine_ls_weighting_details
; calc 
 [1.00000+0.00000exp(0.00(sin\q/\l)^2^)]/ 
   [\s^2^(Fo^2^)+0.0000+0.0000*P+(0.0400P)^2^+0.0000sin\q/\l] 
 where P = 1.00000Fo^2^ + 0.00000Fc^2^ 
;
_refine_ls_weighting_scheme calc
_refine_ls_wR_factor_gt 0.0682
_refine_ls_wR_factor_ref 0.0684
_reflns_number_gt 847
_reflns_number_total 859
_reflns_threshold_expression >2sigma(I)
_cod_data_source_file ic990835e_2.cif
_cod_data_source_block smcuste
_cod_database_code 4322570

loop_
_symmetry_equiv_pos_as_xyz
'x, y, z'
'-x+1/2, -y, z+1/2'
'-x, y+1/2, -z+1/2'
'x+1/2, -y+1/2, -z'
'-x, -y, -z'
'x-1/2, y, -z-1/2'
'x, -y-1/2, z-1/2'
'-x-1/2, y-1/2, z'

loop_
_atom_site_label
_atom_site_type_symbol
_atom_site_fract_x
_atom_site_fract_y
_atom_site_fract_z
_atom_site_U_iso_or_equiv
_atom_site_adp_type
_atom_site_occupancy
_atom_site_symmetry_multiplicity
_atom_site_calc_flag
_atom_site_refinement_flags
_atom_site_disorder_assembly
_atom_site_disorder_group
Sm1 Sm 0.24131(3) 0.43130(2) 0.02448(4) 0.00773(15) Uani 1 1 d . . .
Te1 Te 0.27797(5) 0.30785(2) 0.39212(5) 0.00737(15) Uani 1 1 d . . .
Cu1 Cu 0.07143(9) 0.21024(5) 0.17008(8) 0.01092(19) Uani 1 1 d . . .
S1 S 0.00131(12) 0.03815(9) 0.24116(11) 0.0051(3) Uani 1 1 d . . .

loop_
_atom_site_aniso_label
_atom_site_aniso_U_11
_atom_site_aniso_U_22
_atom_site_aniso_U_33
_atom_site_aniso_U_23
_atom_site_aniso_U_13
_atom_site_aniso_U_12
Sm1 0.0092(2) 0.0076(2) 0.0065(2) -0.00022(9) 0.00003(7) 0.00066(7)
Te1 0.0080(2) 0.0073(2) 0.0068(2) 0.00032(10) 0.00024(12) 0.00022(9)
Cu1 0.0100(3) 0.0109(3) 0.0119(3) 0.0004(2) -0.0003(2) -0.0010(2)
S1 0.0051(5) 0.0059(6) 0.0043(5) 0.0000(3) 0.0003(4) -0.0005(3)

loop_
_atom_type_symbol
_atom_type_description
_atom_type_scat_dispersion_real
_atom_type_scat_dispersion_imag
_atom_type_scat_source
S S 0.1246 0.1234 'International Tables Vol C Tables 4.2.6.8 and 6.1.1.4'
Cu Cu 0.3201 1.2651 'International Tables Vol C Tables 4.2.6.8 and 6.1.1.4'
Te Te -0.5308 1.6751 'International Tables Vol C Tables 4.2.6.8 and 6.1.1.4'
Sm Sm -0.1638 3.4418 'International Tables Vol C Tables 4.2.6.8 and 6.1.1.4'

loop_
_geom_angle_atom_site_label_1
_geom_angle_atom_site_label_2
_geom_angle_atom_site_label_3
_geom_angle
_geom_angle_site_symmetry_1
_geom_angle_site_symmetry_3
_geom_angle_publ_flag
S1 Sm1 S1 83.606(13) 7_565 4 ?
S1 Sm1 S1 142.866(17) 7_565 8_665 ?
S1 Sm1 S1 82.60(3) 4 8_665 ?
S1 Sm1 S1 89.64(3) 7_565 3 ?
S1 Sm1 S1 144.092(15) 4 3 ?
S1 Sm1 S1 81.84(2) 8_665 3 ?
S1 Sm1 Te1 141.13(2) 7_565 . ?
S1 Sm1 Te1 128.45(2) 4 . ?
S1 Sm1 Te1 71.24(2) 8_665 . ?
S1 Sm1 Te1 75.64(2) 3 . ?
S1 Sm1 Te1 87.06(3) 7_565 7_565 ?
S1 Sm1 Te1 81.29(3) 4 7_565 ?
S1 Sm1 Te1 124.37(2) 8_665 7_565 ?
S1 Sm1 Te1 133.68(3) 3 7_565 ?
Te1 Sm1 Te1 78.492(10) . 7_565 ?
S1 Sm1 Cu1 96.94(3) 7_565 . ?
S1 Sm1 Cu1 128.79(3) 4 . ?
S1 Sm1 Cu1 118.44(2) 8_665 . ?
S1 Sm1 Cu1 86.99(3) 3 . ?
Te1 Sm1 Cu1 47.404(13) . . ?
Te1 Sm1 Cu1 47.800(15) 7_565 . ?
S1 Sm1 Cu1 102.35(2) 7_565 4 ?
S1 Sm1 Cu1 42.22(3) 4 4 ?
S1 Sm1 Cu1 90.00(2) 8_665 4 ?
S1 Sm1 Cu1 167.71(2) 3 4 ?
Te1 Sm1 Cu1 93.071(14) . 4 ?
Te1 Sm1 Cu1 45.830(13) 7_565 4 ?
Cu1 Sm1 Cu1 88.861(13) . 4 ?
S1 Sm1 Te1 67.88(3) 7_565 2_564 ?
S1 Sm1 Te1 72.15(3) 4 2_564 ?
S1 Sm1 Te1 75.09(2) 8_665 2_564 ?
S1 Sm1 Te1 72.63(2) 3 2_564 ?
Te1 Sm1 Te1 136.253(13) . 2_564 ?
Te1 Sm1 Te1 144.914(16) 7_565 2_564 ?
Cu1 Sm1 Te1 154.137(15) . 2_564 ?
Cu1 Sm1 Te1 114.218(14) 4 2_564 ?
S1 Sm1 Cu1 41.47(3) 7_565 7_565 ?
S1 Sm1 Cu1 77.28(2) 4 7_565 ?
S1 Sm1 Cu1 158.70(2) 8_665 7_565 ?
S1 Sm1 Cu1 118.83(2) 3 7_565 ?
Te1 Sm1 Cu1 116.661(15) . 7_565 ?
Te1 Sm1 Cu1 45.696(13) 7_565 7_565 ?
Cu1 Sm1 Cu1 70.822(12) . 7_565 ?
Cu1 Sm1 Cu1 70.385(12) 4 7_565 ?
Te1 Sm1 Cu1 104.840(14) 2_564 7_565 ?
S1 Sm1 Sm1 45.36(2) 7_565 5_565 ?
S1 Sm1 Sm1 119.91(2) 4 5_565 ?
S1 Sm1 Sm1 117.10(2) 8_665 5_565 ?
S1 Sm1 Sm1 44.280(19) 3 5_565 ?
Te1 Sm1 Sm1 111.537(13) . 5_565 ?
Te1 Sm1 Sm1 117.112(14) 7_565 5_565 ?
Cu1 Sm1 Sm1 92.692(16) . 5_565 ?
Cu1 Sm1 Sm1 147.627(16) 4 5_565 ?
Te1 Sm1 Sm1 61.626(10) 2_564 5_565 ?
Cu1 Sm1 Sm1 79.630(14) 7_565 5_565 ?
Cu1 Te1 Cu1 99.70(2) 6_656 . ?
Cu1 Te1 Cu1 127.831(17) 6_656 7_566 ?
Cu1 Te1 Cu1 96.81(2) . 7_566 ?
Cu1 Te1 Sm1 98.674(18) 6_656 . ?
Cu1 Te1 Sm1 67.761(17) . . ?
Cu1 Te1 Sm1 133.29(2) 7_566 . ?
Cu1 Te1 Sm1 71.155(17) 6_656 7_566 ?
Cu1 Te1 Sm1 72.511(16) . 7_566 ?
Cu1 Te1 Sm1 67.449(16) 7_566 7_566 ?
Sm1 Te1 Sm1 136.566(14) . 7_566 ?
Cu1 Te1 Sm1 123.202(18) 6_656 2_565 ?
Cu1 Te1 Sm1 128.018(19) . 2_565 ?
Cu1 Te1 Sm1 80.056(16) 7_566 2_565 ?
Sm1 Te1 Sm1 77.259(10) . 2_565 ?
Sm1 Te1 Sm1 144.196(16) 7_566 2_565 ?
S1 Cu1 Te1 107.41(3) . 6_556 ?
S1 Cu1 Te1 115.90(3) . . ?
Te1 Cu1 Te1 113.78(3) 6_556 . ?
S1 Cu1 Te1 103.86(3) . 7_565 ?
Te1 Cu1 Te1 113.94(2) 6_556 7_565 ?
Te1 Cu1 Te1 101.63(3) . 7_565 ?
S1 Cu1 Sm1 167.82(4) . . ?
Te1 Cu1 Sm1 82.186(19) 6_556 . ?
Te1 Cu1 Sm1 64.835(16) . . ?
Te1 Cu1 Sm1 64.751(16) 7_565 . ?
S1 Cu1 Sm1 55.55(3) . 4_455 ?
Te1 Cu1 Sm1 63.015(17) 6_556 4_455 ?
Te1 Cu1 Sm1 165.29(2) . 4_455 ?
Te1 Cu1 Sm1 92.46(2) 7_565 4_455 ?
Sm1 Cu1 Sm1 126.379(19) . 4_455 ?
S1 Cu1 Sm1 54.28(3) . 7_566 ?
Te1 Cu1 Sm1 134.91(2) 6_556 7_566 ?
Te1 Cu1 Sm1 61.793(16) . 7_566 ?
Te1 Cu1 Sm1 110.66(2) 7_565 7_566 ?
Sm1 Cu1 Sm1 123.91(2) . 7_566 ?
Sm1 Cu1 Sm1 109.323(18) 4_455 7_566 ?
Cu1 S1 Sm1 84.26(4) . 7_566 ?
Cu1 S1 Sm1 82.22(3) . 4_455 ?
Sm1 S1 Sm1 163.75(5) 7_566 4_455 ?
Cu1 S1 Sm1 99.09(4) . 8_655 ?
Sm1 S1 Sm1 93.60(3) 7_566 8_655 ?
Sm1 S1 Sm1 97.40(3) 4_455 8_655 ?
Cu1 S1 Sm1 137.06(4) . 3_545 ?
Sm1 S1 Sm1 90.36(3) 7_566 3_545 ?
Sm1 S1 Sm1 93.41(3) 4_455 3_545 ?
Sm1 S1 Sm1 123.78(4) 8_655 3_545 ?

loop_
_geom_bond_atom_site_label_1
_geom_bond_atom_site_label_2
_geom_bond_distance
_geom_bond_site_symmetry_2
_geom_bond_publ_flag
Sm1 S1 2.8206(9) 7_565 ?
Sm1 S1 2.8233(9) 4 ?
Sm1 S1 2.8688(10) 8_665 ?
Sm1 S1 2.8748(10) 3 ?
Sm1 Te1 3.1891(5) . ?
Sm1 Te1 3.1941(5) 7_565 ?
Sm1 Cu1 3.2614(7) . ?
Sm1 Cu1 3.3922(7) 4 ?
Sm1 Te1 3.4468(6) 2_564 ?
Sm1 Cu1 3.4569(7) 7_565 ?
Sm1 Sm1 4.0399(6) 5_565 ?
Te1 Cu1 2.5709(8) 6_656 ?
Te1 Cu1 2.5938(7) . ?
Te1 Cu1 2.6161(7) 7_566 ?
Te1 Sm1 3.1941(5) 7_566 ?
Te1 Sm1 3.4468(6) 2_565 ?
Cu1 S1 2.3008(13) . ?
Cu1 Te1 2.5709(8) 6_556 ?
Cu1 Te1 2.6161(7) 7_565 ?
Cu1 Sm1 3.3922(7) 4_455 ?
Cu1 Sm1 3.4569(7) 7_566 ?
S1 Sm1 2.8206(9) 7_566 ?
S1 Sm1 2.8233(9) 4_455 ?
S1 Sm1 2.8688(10) 8_655 ?
S1 Sm1 2.8748(10) 3_545 ?
